data_4313632
loop_
_publ_author_name
'Douglas B. Grotjahn'
'Sang Van'
'David Combs'
'Daniel A. Lev'
'Christian Schneider'
'Christopher D. Incarvito'
'Kim-Chung Lam'
'Gene Rossi'
'Arnold L. Rheingold'
'Marc Rideout'
'Christoph Meyer'
'Genaro Hernandez'
'Lupe Mejorado'

_publ_contact_author A.Rheingold
_publ_contact_author_email arnrhein@udel.edu
_publ_section_title
;
 Substituent Control of Hydrogen Bonding in Palladium(II)-Pyrazole
 Complexes
;
_journal_name_full 'Inorganic Chemistry'
_journal_page_first 3347
_journal_page_last 3355
_journal_paper_doi 10.1021/ic026104n
_journal_volume 42
_journal_year 2003
_chemical_formula_sum 'C10 H18 Cl2 N2 O Pd S'
_chemical_formula_weight 391.62
_chemical_name_systematic
;
 ?
;
_space_group_IT_number 14
_symmetry_cell_setting monoclinic
_symmetry_space_group_name_Hall '-P 2ybc'
_symmetry_space_group_name_H-M 'P 1 21/c 1'
_atom_sites_solution_hydrogens geom
_atom_sites_solution_primary direct
_atom_sites_solution_secondary difmap
_audit_creation_method SHELXL-97
_cell_angle_alpha 90.00
_cell_angle_beta 93.8162(7)
_cell_angle_gamma 90.00
_cell_formula_units_Z 4
_cell_length_a 11.7418(2)
_cell_length_b 10.3303(2)
_cell_length_c 11.8937(2)
_cell_measurement_temperature 218(2)
_cell_measurement_theta_max 26.0
_cell_measurement_theta_min 2.0
_cell_volume 1439.46(4)
_computing_cell_refinement 'Bruker SMART'
_computing_data_collection 'Bruker SMART'
_computing_data_reduction 'Bruker SHELXTL'
_computing_molecular_graphics 'Bruker SHELXTL'
_computing_publication_material 'Bruker SHELXTL'
_computing_structure_refinement 'SHELXL-97 (Sheldrick, 1997)'
_computing_structure_solution 'SHELXS-97 (Sheldrick, 1990)'
_diffrn_ambient_temperature 218(2)
_diffrn_measured_fraction_theta_full 0.885
_diffrn_measured_fraction_theta_max 0.885
_diffrn_measurement_device_type 'CCD area detector'
_diffrn_measurement_method 'phi and omega scans'
_diffrn_radiation_monochromator graphite
_diffrn_radiation_source 'fine-focus sealed tube'
_diffrn_radiation_type MoK\a
_diffrn_radiation_wavelength 0.71073
_diffrn_reflns_av_R_equivalents 0.0392
_diffrn_reflns_av_sigmaI/netI 0.0368
_diffrn_reflns_limit_h_max 13
_diffrn_reflns_limit_h_min -14
_diffrn_reflns_limit_k_max 11
_diffrn_reflns_limit_k_min -12
_diffrn_reflns_limit_l_max 13
_diffrn_reflns_limit_l_min -13
_diffrn_reflns_number 5963
_diffrn_reflns_theta_full 26.00
_diffrn_reflns_theta_max 26.00
_diffrn_reflns_theta_min 2.61
_exptl_absorpt_coefficient_mu 1.791
_exptl_absorpt_correction_T_max 0.9158
_exptl_absorpt_correction_T_min 0.8412
_exptl_absorpt_correction_type empirical
_exptl_absorpt_process_details SADABS
_exptl_crystal_colour Orange
_exptl_crystal_density_diffrn 1.807
_exptl_crystal_density_method 'not measured'
_exptl_crystal_description Block
_exptl_crystal_F_000 784
_exptl_crystal_size_max 0.10
_exptl_crystal_size_mid 0.05
_exptl_crystal_size_min 0.05
_refine_diff_density_max 0.758
_refine_diff_density_min -0.658
_refine_diff_density_rms 0.125
_refine_ls_extinction_method none
_refine_ls_goodness_of_fit_ref 1.324
_refine_ls_hydrogen_treatment mixed
_refine_ls_matrix_type full
_refine_ls_number_parameters 162
_refine_ls_number_reflns 2507
_refine_ls_number_restraints 1
_refine_ls_restrained_S_all 1.323
_refine_ls_R_factor_all 0.0602
_refine_ls_R_factor_gt 0.0493
_refine_ls_shift/su_max 0.001
_refine_ls_shift/su_mean 0.000
_refine_ls_structure_factor_coef Fsqd
_refine_ls_weighting_details 'calc w=1/[\s^2^(Fo^2^)+(0.1000P)^2^+0.0000P] where P=(Fo^2^+2Fc^2^)/3'
_refine_ls_weighting_scheme calc
_refine_ls_wR_factor_gt 0.1568
_refine_ls_wR_factor_ref 0.1691
_reflns_number_gt 2190
_reflns_number_total 2507
_reflns_threshold_expression >2sigma(I)
_cod_data_source_file ic026104nsi20021012_032757_4.cif
_cod_data_source_block 26g
_cod_depositor_comments
;
The following automatic conversions were performed:

'_symmetry_cell_setting' value 'Monoclinic' changed to 'monoclinic'
according to the built-in table from CIF Core dictionary named
'cif_core.dic' version 2.4.1 from
2010-06-29.

'_exptl_absorpt_correction_type' value 'Empirical'
changed to 'empirical' according to the built-in table from CIF Core
dictionary named 'cif_core.dic' version 2.4.1 from 2010-06-29.

Automatic conversion script
Id: cif_fix_values 1646 2011-03-28 12:23:43Z adriana 
;
_cod_database_code 4313632

loop_
_symmetry_equiv_pos_as_xyz
'x, y, z'
'-x, y+1/2, -z+1/2'
'-x, -y, -z'
'x, -y-1/2, z-1/2'

loop_
_atom_site_label
_atom_site_type_symbol
_atom_site_fract_x
_atom_site_fract_y
_atom_site_fract_z
_atom_site_U_iso_or_equiv
_atom_site_adp_type
_atom_site_occupancy
_atom_site_symmetry_multiplicity
_atom_site_calc_flag
_atom_site_refinement_flags
_atom_site_disorder_assembly
_atom_site_disorder_group
Pd1 Pd -0.59152(4) 0.14979(4) 0.41699(4) 0.0280(2) Uani 1 1 d . . .
Cl1 Cl -0.50104(16) 0.3072(2) 0.52856(16) 0.0464(5) Uani 1 1 d . . .
Cl2 Cl -0.76976(14) 0.2119(2) 0.45940(17) 0.0463(5) Uani 1 1 d . . .
S1 S -0.67442(13) -0.00551(15) 0.30722(14) 0.0296(4) Uani 1 1 d . . .
O1 O -0.7397(5) -0.0904(6) 0.0510(5) 0.0496(14) Uani 1 1 d D . .
N1 N -0.4465(4) 0.0853(5) 0.3592(5) 0.0313(12) Uani 1 1 d . . .
H1 H -0.678(4) -0.049(8) 0.042(7) 0.06(3) Uiso 1 1 d D . .
N2 N -0.3380(4) 0.1265(5) 0.3773(5) 0.0288(12) Uani 1 1 d . . .
H2 H -0.325(6) 0.197(7) 0.430(6) 0.031(18) Uiso 1 1 d . . .
C1 C -0.4437(5) -0.0131(6) 0.2864(6) 0.0316(15) Uani 1 1 d . . .
C2 C -0.3324(6) -0.0344(6) 0.2589(6) 0.0346(15) Uani 1 1 d . . .
H2A H -0.3067 -0.0984 0.2104 0.041 Uiso 1 1 calc R . .
C3 C -0.2667(5) 0.0582(6) 0.3176(5) 0.0294(14) Uani 1 1 d . . .
C4 C -0.1410(5) 0.0823(6) 0.3197(6) 0.0319(14) Uani 1 1 d . . .
C5 C -0.1187(7) 0.1787(8) 0.2287(7) 0.0482(19) Uani 1 1 d . . .
H5A H -0.1568 0.2596 0.2438 0.072 Uiso 1 1 calc R . .
H5B H -0.1478 0.1451 0.1563 0.072 Uiso 1 1 calc R . .
H5C H -0.0372 0.1936 0.2276 0.072 Uiso 1 1 calc R . .
C6 C -0.0812(6) -0.0456(7) 0.2970(7) 0.0410(16) Uani 1 1 d . . .
H6A H -0.1085 -0.0786 0.2237 0.062 Uiso 1 1 calc R . .
H6B H -0.0976 -0.1079 0.3547 0.062 Uiso 1 1 calc R . .
H6C H 0.0006 -0.0315 0.2981 0.062 Uiso 1 1 calc R . .
C7 C -0.0975(6) 0.1341(8) 0.4347(7) 0.046(2) Uani 1 1 d . . .
H7A H -0.1354 0.2153 0.4493 0.069 Uiso 1 1 calc R . .
H7B H -0.0158 0.1482 0.4355 0.069 Uiso 1 1 calc R . .
H7C H -0.1137 0.0718 0.4925 0.069 Uiso 1 1 calc R . .
C8 C -0.5500(6) -0.0807(6) 0.2514(7) 0.0387(17) Uani 1 1 d . . .
H8A H -0.5446 -0.1707 0.2772 0.046 Uiso 1 1 calc R . .
H8B H -0.5596 -0.0815 0.1689 0.046 Uiso 1 1 calc R . .
C9 C -0.7372(6) 0.0854(7) 0.1902(6) 0.0356(16) Uani 1 1 d . . .
H9A H -0.7873 0.1519 0.2187 0.043 Uiso 1 1 calc R . .
H9B H -0.6764 0.1295 0.1526 0.043 Uiso 1 1 calc R . .
C10 C -0.8056(6) 0.0027(7) 0.1045(6) 0.0404(17) Uani 1 1 d . . .
H10A H -0.8660 -0.0419 0.1424 0.048 Uiso 1 1 calc R . .
H10B H -0.8425 0.0594 0.0469 0.048 Uiso 1 1 calc R . .

loop_
_atom_site_aniso_label
_atom_site_aniso_U_11
_atom_site_aniso_U_22
_atom_site_aniso_U_33
_atom_site_aniso_U_23
_atom_site_aniso_U_13
_atom_site_aniso_U_12
Pd1 0.0262(3) 0.0325(3) 0.0255(4) -0.00028(18) 0.0044(2) -0.00603(17)
Cl1 0.0426(9) 0.0572(11) 0.0408(11) -0.0183(9) 0.0125(8) -0.0202(8)
Cl2 0.0317(9) 0.0609(11) 0.0478(12) -0.0137(9) 0.0136(8) -0.0099(8)
S1 0.0284(8) 0.0299(8) 0.0301(9) 0.0018(6) -0.0019(7) -0.0057(6)
O1 0.048(3) 0.061(3) 0.039(3) -0.018(3) -0.001(3) -0.013(3)
N1 0.025(3) 0.034(3) 0.035(3) -0.003(2) -0.003(2) 0.000(2)
N2 0.025(3) 0.027(3) 0.034(3) -0.009(2) -0.001(2) -0.003(2)
C1 0.031(3) 0.027(3) 0.036(4) -0.003(3) -0.002(3) 0.002(3)
C2 0.036(3) 0.032(3) 0.036(4) 0.000(3) 0.001(3) 0.010(3)
C3 0.030(3) 0.023(3) 0.034(4) 0.001(2) -0.005(3) 0.004(2)
C4 0.021(3) 0.041(3) 0.033(4) 0.000(3) -0.001(3) 0.005(3)
C5 0.044(4) 0.049(4) 0.051(5) 0.005(4) 0.007(4) -0.001(3)
C6 0.029(3) 0.044(4) 0.052(5) 0.002(3) 0.010(3) 0.009(3)
C7 0.033(4) 0.061(5) 0.043(5) -0.001(3) -0.013(3) 0.007(3)
C8 0.035(4) 0.026(3) 0.054(5) -0.012(3) -0.006(3) 0.003(3)
C9 0.035(3) 0.036(3) 0.035(4) 0.007(3) -0.006(3) -0.003(3)
C10 0.032(4) 0.048(4) 0.040(4) 0.002(3) -0.008(3) 0.003(3)

loop_
_atom_type_symbol
_atom_type_description
_atom_type_scat_dispersion_real
_atom_type_scat_dispersion_imag
_atom_type_scat_source
C C 0.0033 0.0016 'International Tables Vol C Tables 4.2.6.8 and 6.1.1.4'
H H 0.0000 0.0000 'International Tables Vol C Tables 4.2.6.8 and 6.1.1.4'
N N 0.0061 0.0033 'International Tables Vol C Tables 4.2.6.8 and 6.1.1.4'
S S 0.1246 0.1234 'International Tables Vol C Tables 4.2.6.8 and 6.1.1.4'
Cl Cl 0.1484 0.1585 'International Tables Vol C Tables 4.2.6.8 and 6.1.1.4'
Pd Pd -0.9988 1.0072 'International Tables Vol C Tables 4.2.6.8 and 6.1.1.4'
O O 0.0106 0.0060 'International Tables Vol C Tables 4.2.6.8 and 6.1.1.4'

loop_
_geom_angle_atom_site_label_1
_geom_angle_atom_site_label_2
_geom_angle_atom_site_label_3
_geom_angle
_geom_angle_site_symmetry_1
_geom_angle_site_symmetry_3
_geom_angle_publ_flag
N1 Pd1 S1 84.72(15) . . ?
N1 Pd1 Cl2 171.65(16) . . ?
S1 Pd1 Cl2 87.75(7) . . ?
N1 Pd1 Cl1 93.59(15) . . ?
S1 Pd1 Cl1 178.30(7) . . ?
Cl2 Pd1 Cl1 93.94(7) . . ?
N1 Pd1 N1 87.88(19) . 3_456 ?
S1 Pd1 N1 88.61(9) . 3_456 ?
Cl2 Pd1 N1 95.54(10) . 3_456 ?
Cl1 Pd1 N1 91.17(10) . 3_456 ?
N1 Pd1 Pd1 59.48(16) . 3_456 ?
S1 Pd1 Pd1 86.29(4) . 3_456 ?
Cl2 Pd1 Pd1 123.65(6) . 3_456 ?
Cl1 Pd1 Pd1 92.72(6) . 3_456 ?
N1 Pd1 Pd1 28.40(8) 3_456 3_456 ?
C9 S1 C8 103.8(3) . . ?
C9 S1 Pd1 102.5(2) . . ?
C8 S1 Pd1 100.9(2) . . ?
C1 N1 N2 106.3(5) . . ?
C1 N1 Pd1 122.4(4) . . ?
N2 N1 Pd1 131.3(4) . . ?
C3 N2 N1 111.6(5) . . ?
N1 C1 C2 109.7(6) . . ?
N1 C1 C8 119.3(6) . . ?
C2 C1 C8 131.0(6) . . ?
C1 C2 C3 105.9(6) . . ?
N2 C3 C2 106.5(6) . . ?
N2 C3 C4 123.8(5) . . ?
C2 C3 C4 129.6(6) . . ?
C3 C4 C5 108.5(5) . . ?
C3 C4 C7 110.1(6) . . ?
C5 C4 C7 110.4(6) . . ?
C3 C4 C6 108.5(5) . . ?
C5 C4 C6 110.0(6) . . ?
C7 C4 C6 109.3(6) . . ?
C1 C8 S1 112.5(5) . . ?
C10 C9 S1 113.4(5) . . ?
O1 C10 C9 113.8(5) . . ?

loop_
_geom_bond_atom_site_label_1
_geom_bond_atom_site_label_2
_geom_bond_distance
_geom_bond_site_symmetry_2
_geom_bond_publ_flag
Pd1 N1 1.993(5) . ?
Pd1 S1 2.2487(15) . ?
Pd1 Cl2 2.2773(18) . ?
Pd1 Cl1 2.3124(17) . ?
Pd1 N1 3.609(6) 3_456 ?
Pd1 Pd1 4.1869(9) 3_456 ?
S1 C9 1.796(6) . ?
S1 C8 1.819(7) . ?
O1 C10 1.412(9) . ?
N1 C1 1.338(8) . ?
N1 N2 1.347(7) . ?
N2 C3 1.335(8) . ?
C1 C2 1.386(9) . ?
C1 C8 1.465(8) . ?
C2 C3 1.389(9) . ?
C3 C4 1.495(8) . ?
C4 C5 1.506(10) . ?
C4 C7 1.525(9) . ?
C4 C6 1.529(9) . ?
C9 C10 1.519(9) . ?

loop_
_geom_hbond_atom_site_label_D
_geom_hbond_atom_site_label_H
_geom_hbond_atom_site_label_A
_geom_hbond_distance_DH
_geom_hbond_distance_HA
_geom_hbond_distance_DA
_geom_hbond_angle_DHA
_geom_hbond_site_symmetry_A
N2 H2 Cl1 0.96(7) 2.69(7) 3.293(6) 121(5) .
N2 H2 O1 0.96(7) 2.33(7) 3.164(8) 144(6) 2_455
O1 H1 Cl1 0.8500(10) 2.75(8) 3.219(6) 116(7) 2_445
